data_7244085
loop_
_publ_author_name
'Zhang, Xiunan'
'Wang, Jingkang'
'Yu, Fei'
'Cheng, Xiaowei'
'Hao, Yunhui'
'Liu, Yue'
'Huang, Xin'
'Wang, Ting'
'Hao, Hongxun'

_publ_section_title
;
 Influence of additives on the polymorphic manipulation of organic
 fluorescent crystals and its mechanism
;
_journal_issue 4
_journal_name_full CrystEngComm
_journal_page_first 854
_journal_page_last 862
_journal_paper_doi 10.1039/D1CE01285A
_journal_volume 24
_journal_year 2022
_chemical_formula_moiety 'C18 H14 O2 S2'
_chemical_formula_sum 'C18 H14 O2 S2'
_chemical_formula_weight 326.41
_space_group_crystal_system monoclinic
_space_group_IT_number 15
_space_group_name_Hall '-C 2yc'
_space_group_name_H-M_alt 'C 1 2/c 1'
_atom_sites_solution_hydrogens geom
_audit_creation_date 2021-04-16
_audit_creation_method
;
Olex2 1.3
(compiled 2020.11.12 svn.r5f609507 for OlexSys, GUI svn.r6272)
;
_audit_update_record
;
2021-04-16 deposited with the CCDC.	2021-12-20 downloaded from the CCDC.
;
_cell_angle_alpha 90
_cell_angle_beta 120.00(3)
_cell_angle_gamma 90
_cell_formula_units_Z 4
_cell_length_a 13.921(3)
_cell_length_b 16.888(3)
_cell_length_c 7.6224(15)
_cell_measurement_reflns_used 1779
_cell_measurement_temperature 293(2)
_cell_measurement_theta_max 27.602
_cell_measurement_theta_min 3.380
_cell_volume 1551.9(7)
_computing_molecular_graphics 'Olex2 1.3 (Dolomanov et al., 2009)'
_computing_publication_material 'Olex2 1.3 (Dolomanov et al., 2009)'
_computing_structure_refinement 'SHELXL 2018/3 (Sheldrick, 2015)'
_computing_structure_solution 'SHELXS-97 (Sheldrick, 1990)'
_diffrn_ambient_temperature 293(2)
_diffrn_measured_fraction_theta_full 0.998
_diffrn_measured_fraction_theta_max 0.987
_diffrn_measurement_device_type 'Bruker P4'
_diffrn_measurement_method '\w scans'
_diffrn_radiation_type MoK\a
_diffrn_radiation_wavelength 0.71073
_diffrn_reflns_av_R_equivalents 0.0509
_diffrn_reflns_av_unetI/netI 0.0425
_diffrn_reflns_Laue_measured_fraction_full 0.998
_diffrn_reflns_Laue_measured_fraction_max 0.987
_diffrn_reflns_limit_h_max 18
_diffrn_reflns_limit_h_min -18
_diffrn_reflns_limit_k_max 21
_diffrn_reflns_limit_k_min -21
_diffrn_reflns_limit_l_max 9
_diffrn_reflns_limit_l_min -9
_diffrn_reflns_number 7558
_diffrn_reflns_point_group_measured_fraction_full 0.998
_diffrn_reflns_point_group_measured_fraction_max 0.987
_diffrn_reflns_theta_full 25.242
_diffrn_reflns_theta_max 27.602
_diffrn_reflns_theta_min 3.380
_exptl_absorpt_coefficient_mu 0.347
_exptl_absorpt_correction_T_max 0.9498
_exptl_absorpt_correction_T_min 0.9184
_exptl_absorpt_correction_type multi-scan
_exptl_crystal_colour orange
_exptl_crystal_colour_primary orange
_exptl_crystal_density_diffrn 1.397
_exptl_crystal_density_method 'not measured'
_exptl_crystal_description block
_exptl_crystal_F_000 680
_exptl_crystal_size_max 0.25
_exptl_crystal_size_mid 0.2
_exptl_crystal_size_min 0.15
_refine_diff_density_max 0.309
_refine_diff_density_min -0.287
_refine_diff_density_rms 0.054
_refine_ls_extinction_method none
_refine_ls_goodness_of_fit_ref 1.022
_refine_ls_hydrogen_treatment constr
_refine_ls_matrix_type full
_refine_ls_number_parameters 100
_refine_ls_number_reflns 1779
_refine_ls_number_restraints 0
_refine_ls_restrained_S_all 1.022
_refine_ls_R_factor_all 0.0872
_refine_ls_R_factor_gt 0.0541
_refine_ls_shift/su_max 0.000
_refine_ls_shift/su_mean 0.000
_refine_ls_structure_factor_coef Fsqd
_refine_ls_weighting_details 'w=1/[\s^2^(Fo^2^)+(0.0692P)^2^+1.1938P] where P=(Fo^2^+2Fc^2^)/3'
_refine_ls_weighting_scheme calc
_refine_ls_wR_factor_gt 0.1322
_refine_ls_wR_factor_ref 0.1473
_reflns_Friedel_coverage 0.000
_reflns_number_gt 1225
_reflns_number_total 1779
_reflns_threshold_expression 'I > 2\s(I)'
_cod_data_source_file d1ce01285a2.cif
_cod_data_source_block b
_cod_depositor_comments 'Adding full bibliography for 7244085.cif.'
_cod_database_code 7244085
_shelx_shelxl_version_number 2018/3
_shelx_space_group_comment
;
The symmetry employed for this shelxl refinement is uniquely defined
by the following loop, which should always be used as a source of
symmetry information in preference to the above space-group names.
They are only intended as comments.
;
_shelx_estimated_absorpt_t_max 0.950
_shelx_estimated_absorpt_t_min 0.918
_olex2_refinement_description
;
1. Fixed Uiso
 At 1.2 times of:
  All C(H) groups
 At 1.5 times of:
  All C(H,H,H) groups
2.a Me refined with riding coordinates:
 C1(H1A,H1B,H1C)
2.b Aromatic/amide H refined with riding coordinates:
 C9(H9), C3(H3), C7(H7), C4(H4)
;
_olex2_submission_special_instructions 'No special instructions were received'

loop_
_space_group_symop_operation_xyz
'x, y, z'
'-x, y, -z+1/2'
'x+1/2, y+1/2, z'
'-x+1/2, y+1/2, -z+1/2'
'-x, -y, -z'
'x, -y, z-1/2'
'-x+1/2, -y+1/2, -z'
'x+1/2, -y+1/2, z-1/2'

loop_
_atom_site_label
_atom_site_type_symbol
_atom_site_fract_x
_atom_site_fract_y
_atom_site_fract_z
_atom_site_U_iso_or_equiv
_atom_site_adp_type
_atom_site_occupancy
_atom_site_site_symmetry_order
_atom_site_calc_flag
_atom_site_refinement_flags_posn
_atom_site_refinement_flags_adp
_atom_site_refinement_flags_occupancy
_atom_site_disorder_assembly
_atom_site_disorder_group
S1 S -0.04626(5) 0.23589(4) 0.43567(11) 0.0568(3) Uani 1 1 d . . . . .
O1 O 0.27486(16) -0.00349(15) 0.5463(4) 0.0764(7) Uani 1 1 d . . . . .
C5 C 0.05645(19) 0.16651(16) 0.5565(4) 0.0470(6) Uani 1 1 d . . . . .
C6 C 0.02908(19) 0.08153(14) 0.5231(4) 0.0423(6) Uani 1 1 d . . . . .
C2 C 0.0421(2) 0.31344(17) 0.5505(4) 0.0570(7) Uani 1 1 d . . . . .
C8 C 0.10046(18) 0.02388(15) 0.5185(4) 0.0433(6) Uani 1 1 d . . . . .
C9 C 0.2045(2) 0.04366(18) 0.5183(4) 0.0548(7) Uani 1 1 d . . . . .
H9 H 0.215609 0.096023 0.495004 0.066 Uiso 1 1 calc R U . . .
C3 C 0.1454(2) 0.28665(18) 0.6748(5) 0.0660(8) Uani 1 1 d . . . . .
H3 H 0.205429 0.319895 0.750457 0.079 Uiso 1 1 calc R U . . .
C7 C -0.07151(19) 0.05544(15) 0.5013(4) 0.0443(6) Uani 1 1 d . . . . .
H7 H -0.120970 0.092750 0.500144 0.053 Uiso 1 1 calc R U . . .
C1 C 0.0014(3) 0.39734(19) 0.5061(6) 0.0788(10) Uani 1 1 d . . . . .
H1A H -0.076744 0.397662 0.410721 0.118 Uiso 1 1 calc R U . . .
H1B H 0.015140 0.422764 0.629109 0.118 Uiso 1 1 calc R U . . .
H1C H 0.039871 0.425278 0.449857 0.118 Uiso 1 1 calc R U . . .
C4 C 0.1540(2) 0.20343(18) 0.6798(5) 0.0599(8) Uani 1 1 d . . . . .
H4 H 0.220143 0.176477 0.759671 0.072 Uiso 1 1 calc R U . . .

loop_
_atom_site_aniso_label
_atom_site_aniso_U_11
_atom_site_aniso_U_22
_atom_site_aniso_U_33
_atom_site_aniso_U_23
_atom_site_aniso_U_13
_atom_site_aniso_U_12
S1 0.0401(4) 0.0498(4) 0.0720(5) 0.0027(3) 0.0215(4) 0.0035(3)
O1 0.0455(11) 0.0798(15) 0.1112(18) 0.0008(13) 0.0446(12) 0.0058(11)
C5 0.0370(13) 0.0474(15) 0.0547(15) 0.0013(12) 0.0214(12) 0.0006(10)
C6 0.0350(12) 0.0430(14) 0.0416(14) 0.0002(11) 0.0137(11) -0.0006(10)
C2 0.0581(17) 0.0450(16) 0.0717(19) -0.0018(13) 0.0352(15) -0.0031(13)
C8 0.0311(12) 0.0511(15) 0.0429(14) -0.0023(11) 0.0148(10) -0.0027(10)
C9 0.0440(15) 0.0594(17) 0.0644(18) -0.0063(14) 0.0297(14) -0.0073(13)
C3 0.0482(16) 0.0511(17) 0.087(2) -0.0117(16) 0.0253(15) -0.0095(13)
C7 0.0353(12) 0.0460(14) 0.0474(15) -0.0024(11) 0.0175(11) 0.0028(10)
C1 0.081(2) 0.0489(18) 0.109(3) 0.0049(18) 0.049(2) 0.0074(17)
C4 0.0373(14) 0.0520(16) 0.0720(19) -0.0025(14) 0.0137(13) -0.0026(12)

loop_
_atom_type_symbol
_atom_type_description
_atom_type_scat_dispersion_real
_atom_type_scat_dispersion_imag
_atom_type_scat_source
C C 0.0033 0.0016 'International Tables Vol C Tables 4.2.6.8 and 6.1.1.4'
O O 0.0106 0.0060 'International Tables Vol C Tables 4.2.6.8 and 6.1.1.4'
S S 0.1246 0.1234 'International Tables Vol C Tables 4.2.6.8 and 6.1.1.4'
H H 0.0000 0.0000 'International Tables Vol C Tables 4.2.6.8 and 6.1.1.4'

loop_
_geom_angle_atom_site_label_1
_geom_angle_atom_site_label_2
_geom_angle_atom_site_label_3
_geom_angle
_geom_angle_site_symmetry_1
_geom_angle_site_symmetry_3
_geom_angle_publ_flag
C2 S1 C5 93.16(14) . . ?
C6 C5 S1 119.85(17) . . ?
C4 C5 S1 109.6(2) . . ?
C4 C5 C6 130.5(2) . . ?
C8 C6 C5 123.7(2) . . ?
C7 C6 C5 119.0(2) . . ?
C7 C6 C8 117.3(2) . . ?
C3 C2 S1 110.2(2) . . ?
C3 C2 C1 128.8(3) . . ?
C1 C2 S1 121.0(2) . . ?
C6 C8 C9 123.1(2) . . ?
C7 C8 C6 120.2(2) 5_556 . ?
C7 C8 C9 116.6(2) 5_556 . ?
O1 C9 C8 124.2(3) . . ?
O1 C9 H9 117.9 . . ?
C8 C9 H9 117.9 . . ?
C2 C3 H3 123.2 . . ?
C2 C3 C4 113.7(3) . . ?
C4 C3 H3 123.2 . . ?
C6 C7 H7 118.7 . . ?
C8 C7 C6 122.5(2) 5_556 . ?
C8 C7 H7 118.7 5_556 . ?
C2 C1 H1A 109.5 . . ?
C2 C1 H1B 109.5 . . ?
C2 C1 H1C 109.5 . . ?
H1A C1 H1B 109.5 . . ?
H1A C1 H1C 109.5 . . ?
H1B C1 H1C 109.5 . . ?
C5 C4 C3 113.4(2) . . ?
C5 C4 H4 123.3 . . ?
C3 C4 H4 123.3 . . ?

loop_
_geom_bond_atom_site_label_1
_geom_bond_atom_site_label_2
_geom_bond_distance
_geom_bond_site_symmetry_2
_geom_bond_publ_flag
S1 C5 1.717(3) . ?
S1 C2 1.708(3) . ?
O1 C9 1.195(3) . ?
C5 C6 1.474(4) . ?
C5 C4 1.356(3) . ?
C6 C8 1.404(3) . ?
C6 C7 1.397(3) . ?
C2 C3 1.344(4) . ?
C2 C1 1.500(4) . ?
C8 C9 1.488(3) . ?
C8 C7 1.385(4) 5_556 ?
C9 H9 0.9300 . ?
C3 H3 0.9300 . ?
C3 C4 1.409(4) . ?
C7 H7 0.9300 . ?
C1 H1A 0.9600 . ?
C1 H1B 0.9600 . ?
C1 H1C 0.9600 . ?
C4 H4 0.9300 . ?

loop_
_geom_torsion_atom_site_label_1
_geom_torsion_atom_site_label_2
_geom_torsion_atom_site_label_3
_geom_torsion_atom_site_label_4
_geom_torsion
_geom_torsion_site_symmetry_1
_geom_torsion_site_symmetry_2
_geom_torsion_site_symmetry_3
_geom_torsion_site_symmetry_4
_geom_torsion_publ_flag
S1 C5 C6 C8 145.3(2) . . . . ?
S1 C5 C6 C7 -36.9(3) . . . . ?
S1 C5 C4 C3 -0.4(3) . . . . ?
S1 C2 C3 C4 -0.4(3) . . . . ?
C5 S1 C2 C3 0.2(2) . . . . ?
C5 S1 C2 C1 179.6(3) . . . . ?
C5 C6 C8 C9 -8.8(4) . . . . ?
C5 C6 C8 C7 176.0(2) . . . 5_556 ?
C5 C6 C7 C8 -176.1(2) . . . 5_556 ?
C6 C5 C4 C3 -177.6(3) . . . . ?
C6 C8 C9 O1 167.8(3) . . . . ?
C2 S1 C5 C6 177.7(2) . . . . ?
C2 S1 C5 C4 0.1(2) . . . . ?
C2 C3 C4 C5 0.5(4) . . . . ?
C8 C6 C7 C8 1.8(4) . . . 5_556 ?
C7 C6 C8 C9 173.5(2) . . . . ?
C7 C6 C8 C7 -1.7(4) . . . 5_556 ?
C7 C8 C9 O1 -16.9(4) 5_556 . . . ?
C1 C2 C3 C4 -179.8(3) . . . . ?
C4 C5 C6 C8 -37.7(4) . . . . ?
C4 C5 C6 C7 140.1(3) . . . . ?
